data_4068266
loop_
_publ_author_name
'Ge, Shaozhong'
'Meetsma, Auke'
'Hessen, Bart'

_publ_section_related_literature
;
;
_publ_section_title
;
 Scandium, Yttrium, and Lanthanum Benzyl and Alkynyl Complexes with
 theN-(2-Pyrrolidin-1-ylethyl)-1,4-diazepan-6-amido Ligand: Synthesis,
 Characterization, andZ-Selective Catalytic Linear Dimerization of
 Phenylacetylenes
;
_journal_issue 3
_journal_name_full Organometallics
_journal_page_first 719
_journal_paper_doi 10.1021/om8004228
_journal_volume 28
_journal_year 2009
_chemical_compound_source 'see text'
_chemical_formula_moiety 'C60 H78 La2 N8'
_chemical_formula_sum 'C60 H78 La2 N8'
_chemical_formula_weight 1189.14
_chemical_name_systematic ?
_space_group_IT_number 14
_symmetry_cell_setting monoclinic
_symmetry_Int_Tables_number 14
_symmetry_space_group_name_Hall '-P 2yn'
_symmetry_space_group_name_H-M 'P 1 21/n 1'
_atom_sites_solution_hydrogens geom
_atom_sites_solution_primary heavy
_atom_sites_solution_secondary direct
_audit_creation_date '2008-07-01  09:04:14'
_audit_creation_method
;
 PLATON <TABLE ACC> option    (version :: 160608)
 SHELXL97-2 & Manual Editing 
;
_audit_update_record
;
 ?
;
_cell_angle_alpha 90
_cell_angle_beta 92.3806(17)
_cell_angle_gamma 90
_cell_formula_units_Z 2
_cell_length_a 13.8365(16)
_cell_length_b 14.4305(16)
_cell_length_c 14.2150(16)
_cell_measurement_reflns_used 4140
_cell_measurement_temperature 100(1)
_cell_measurement_theta_max 28.64
_cell_measurement_theta_min 2.46
_cell_volume 2835.8(6)
_computing_cell_refinement 'SAINT-Plus (Bruker, 2007)'
_computing_data_collection 'SMART (Bruker, 2007)'
_computing_data_reduction 'SAINT-Plus (Bruker, 2007)'
_computing_molecular_graphics
;
 PLATON (Spek, 2003)
 PLUTO (Meetsma, 2008) 
;
_computing_publication_material 'PLATON (Spek, 2003)'
_computing_structure_refinement 'SHELXL-97 (Sheldrick, 1997)'
_computing_structure_solution
;
 DIRDIF-08 (Beurskens et al., 2008)
;
_diffrn_ambient_temperature 100(1)
_diffrn_detector_area_resol_mean 66.06
_diffrn_measured_fraction_theta_full 0.999
_diffrn_measured_fraction_theta_max 0.999
_diffrn_measurement_device_type
;
  Bruker Smart Apex; CCD area detector 
;
_diffrn_measurement_method '\f and \w scans'
_diffrn_radiation_detector
;
  CCD area-detector
;
_diffrn_radiation_monochromator 'parallel mounted graphite'
_diffrn_radiation_source 'fine focus sealed Siemens Mo tube '
_diffrn_radiation_type MoK\a
_diffrn_radiation_wavelength 0.71073
_diffrn_reflns_av_R_equivalents 0.0733
_diffrn_reflns_av_sigmaI/netI 0.0727
_diffrn_reflns_limit_h_max 17
_diffrn_reflns_limit_h_min -17
_diffrn_reflns_limit_k_max 17
_diffrn_reflns_limit_k_min -17
_diffrn_reflns_limit_l_max 17
_diffrn_reflns_limit_l_min -17
_diffrn_reflns_number 21350
_diffrn_reflns_reduction_process
;
 Intensity data were corrected for Lorentz and polarization
  effects, decay and absorption and reduced to F~o~^2^
  using SAINT-Plus & SADABS (Bruker, 2007).
;
_diffrn_reflns_theta_full 25.00
_diffrn_reflns_theta_max 26.02
_diffrn_reflns_theta_min 2.46
_diffrn_standards_decay_% 0
_diffrn_standards_number 0
_exptl_absorpt_coefficient_mu 1.530
_exptl_absorpt_correction_T_max 0.7828
_exptl_absorpt_correction_T_min 0.7042
_exptl_absorpt_correction_type multi-scan
_exptl_absorpt_process_details '(SADABS, (Bruker, 2007))'
_exptl_crystal_colour colourless
_exptl_crystal_density_diffrn 1.393
_exptl_crystal_density_method 'not measured'
_exptl_crystal_description block
_exptl_crystal_F_000 1216
_exptl_crystal_size_max 0.22
_exptl_crystal_size_mid 0.19
_exptl_crystal_size_min 0.16
_refine_diff_density_max 1.374
_refine_diff_density_min -0.844
_refine_diff_density_rms 0.134
_refine_ls_extinction_method none
_refine_ls_goodness_of_fit_ref 0.974
_refine_ls_hydrogen_treatment constr
_refine_ls_matrix_type full
_refine_ls_number_parameters 319
_refine_ls_number_reflns 5585
_refine_ls_number_restraints 0
_refine_ls_restrained_S_all 0.974
_refine_ls_R_factor_all 0.0642
_refine_ls_R_factor_gt 0.0411
_refine_ls_shift/su_max 0.002
_refine_ls_shift/su_mean 0.000
_refine_ls_structure_factor_coef Fsqd
_refine_ls_weighting_details 'calc w=1/[\s^2^(Fo^2^)+(0.0478P)^2^+0.0P] where P=(Fo^2^+2Fc^2^)/3'
_refine_ls_weighting_scheme calc
_refine_ls_wR_factor_gt 0.0874
_refine_ls_wR_factor_ref 0.0964
_reflns_number_gt 4139
_reflns_number_total 5585
_reflns_threshold_expression I>2\s(I)
_cod_data_source_file om8004228_si_007.cif
_cod_data_source_block global
_cod_original_sg_symbol_H-M 'P 21/n'
_cod_database_code 4068266
_vrn_publ_code_void_volume 146.9
_vrn_publ_code_number_frames 1800
_vrn_publ_code_frame_time_sec 10.0
_vrn_publ_code_meas_time_hour 7.8

loop_
_symmetry_equiv_pos_site_id
_symmetry_equiv_pos_as_xyz
1 x,y,z
2 1/2-x,1/2+y,1/2-z
3 -x,-y,-z
4 1/2+x,1/2-y,1/2+z

loop_
_atom_site_aniso_label
_atom_site_aniso_U_11
_atom_site_aniso_U_22
_atom_site_aniso_U_33
_atom_site_aniso_U_23
_atom_site_aniso_U_13
_atom_site_aniso_U_12
La 0.0152(1) 0.0143(2) 0.0149(1) -0.0011(1) 0.0013(1) 0.0007(1)
N1 0.023(2) 0.016(2) 0.0204(19) -0.0012(16) 0.0045(16) -0.0012(17)
N2 0.0217(19) 0.020(2) 0.0165(18) -0.0021(17) -0.0023(15) -0.0017(18)
N3 0.0183(19) 0.020(2) 0.0152(18) 0.0004(16) 0.0016(15) 0.0006(16)
N4 0.019(2) 0.019(2) 0.0214(19) 0.0012(16) 0.0010(16) -0.0035(17)
C1 0.026(3) 0.026(3) 0.030(3) -0.004(2) 0.008(2) -0.007(2)
C2 0.033(3) 0.018(3) 0.025(2) 0.006(2) 0.009(2) -0.002(2)
C3 0.032(3) 0.023(3) 0.019(2) 0.004(2) 0.003(2) 0.006(2)
C4 0.026(2) 0.030(3) 0.018(2) -0.006(2) -0.0037(19) 0.008(2)
C5 0.025(2) 0.021(3) 0.018(2) -0.006(2) 0.0005(19) 0.002(2)
C6 0.020(2) 0.018(3) 0.017(2) -0.0008(19) 0.0026(19) 0.002(2)
C7 0.024(2) 0.024(3) 0.020(2) -0.002(2) 0.005(2) 0.004(2)
C8 0.019(2) 0.026(3) 0.018(2) -0.0015(19) 0.0056(18) 0.001(2)
C9 0.014(2) 0.021(3) 0.023(2) 0.001(2) -0.0004(18) 0.002(2)
C10 0.017(2) 0.024(3) 0.021(2) 0.003(2) 0.0005(19) 0.005(2)
C11 0.027(2) 0.019(3) 0.015(2) -0.0006(19) 0.0035(19) -0.003(2)
C12 0.028(3) 0.032(3) 0.022(2) 0.003(2) 0.006(2) -0.002(2)
C13 0.022(2) 0.022(3) 0.027(2) 0.006(2) 0.0019(19) -0.002(2)
C14 0.028(2) 0.024(3) 0.013(2) -0.003(2) -0.0006(19) -0.019(2)
C15 0.023(2) 0.017(2) 0.016(2) -0.0008(19) 0.0013(19) -0.001(2)
C16 0.025(2) 0.011(2) 0.014(2) 0.0007(18) 0.0012(19) 0.004(2)
C17 0.021(2) 0.014(2) 0.017(2) -0.0022(18) -0.0001(18) 0.0052(19)
C18 0.024(2) 0.017(3) 0.022(2) 0.003(2) 0.0024(19) 0.002(2)
C19 0.017(2) 0.023(3) 0.028(2) -0.002(2) 0.0007(19) -0.002(2)
C20 0.023(2) 0.020(3) 0.028(2) -0.002(2) -0.011(2) 0.008(2)
C21 0.027(3) 0.024(3) 0.024(2) 0.008(2) -0.008(2) -0.003(2)
C22 0.024(2) 0.020(3) 0.028(2) 0.004(2) -0.001(2) -0.003(2)
C23 0.023(3) 0.016(3) 0.028(2) -0.003(2) 0.001(2) 0.003(2)
C24 0.025(3) 0.018(3) 0.020(2) 0.0011(19) 0.001(2) -0.001(2)
C25 0.019(2) 0.028(3) 0.016(2) 0.005(2) -0.0012(19) -0.003(2)
C26 0.020(2) 0.030(3) 0.022(2) 0.011(2) 0.0013(19) 0.001(2)
C27 0.022(3) 0.053(4) 0.028(3) 0.014(3) 0.004(2) 0.007(3)
C28 0.021(3) 0.072(5) 0.028(3) 0.014(3) -0.001(2) -0.013(3)
C29 0.045(4) 0.051(4) 0.021(3) -0.002(3) -0.002(2) -0.027(3)
C30 0.039(3) 0.033(3) 0.025(3) -0.004(2) 0.008(2) -0.012(3)

loop_
_atom_site_label
_atom_site_type_symbol
_atom_site_thermal_displace_type
_atom_site_fract_x
_atom_site_fract_y
_atom_site_fract_z
_atom_site_occupancy
_atom_site_U_iso_or_equiv
La La Uani 0.00934(2) 0.13846(2) 0.05580(2) 1.000 0.0148(1)
N1 N Uani -0.1463(3) 0.0735(3) 0.1632(2) 1.000 0.0197(11)
N2 N Uani 0.0256(3) 0.1348(3) 0.2478(2) 1.000 0.0195(11)
N3 N Uani -0.0847(3) 0.2560(2) 0.1189(2) 1.000 0.0178(11)
N4 N Uani -0.0364(3) 0.2813(3) -0.0696(2) 1.000 0.0198(11)
C1 C Uani -0.2226(3) 0.0232(3) 0.1093(3) 1.000 0.0271(17)
C2 C Uani -0.1030(3) 0.0099(3) 0.2341(3) 1.000 0.0251(16)
C3 C Uani -0.0149(3) 0.0488(3) 0.2887(3) 1.000 0.0246(16)
C4 C Uani 0.1269(3) 0.1450(3) 0.2862(3) 1.000 0.0248(14)
C5 C Uani -0.0306(3) 0.2169(3) 0.2780(3) 1.000 0.0213(14)
C6 C Uani -0.1188(3) 0.2387(3) 0.2139(3) 1.000 0.0183(14)
C7 C Uani -0.1701(3) 0.3205(3) 0.2590(3) 1.000 0.0226(14)
C8 C Uani -0.1892(3) 0.1559(3) 0.2078(3) 1.000 0.0209(14)
C9 C Uani -0.1437(3) 0.3179(3) 0.0605(3) 1.000 0.0194(14)
C10 C Uani -0.1369(3) 0.2940(3) -0.0432(3) 1.000 0.0207(14)
C11 C Uani -0.0292(3) 0.2637(3) -0.1719(3) 1.000 0.0203(14)
C12 C Uani 0.0768(3) 0.2815(3) -0.1890(3) 1.000 0.0272(16)
C13 C Uani 0.1034(3) 0.3624(3) -0.1221(3) 1.000 0.0236(14)
C14 C Uani 0.0208(3) 0.3685(3) -0.0535(3) 1.000 0.0217(14)
C15 C Uani -0.0738(3) 0.0419(3) -0.0859(3) 1.000 0.0187(12)
C16 C Uani -0.1520(3) 0.0454(3) -0.1294(3) 1.000 0.0167(12)
C17 C Uani -0.2434(3) 0.0508(3) -0.1810(3) 1.000 0.0174(12)
C18 C Uani -0.3202(3) -0.0051(3) -0.1588(3) 1.000 0.0210(14)
C19 C Uani -0.4074(3) -0.0015(3) -0.2100(3) 1.000 0.0227(14)
C20 C Uani -0.4184(3) 0.0591(3) -0.2853(3) 1.000 0.0240(14)
C21 C Uani -0.3424(3) 0.1151(3) -0.3091(3) 1.000 0.0253(16)
C22 C Uani -0.2555(3) 0.1120(3) -0.2570(3) 1.000 0.0241(14)
C23 C Uani 0.1887(3) 0.1948(3) 0.0363(3) 1.000 0.0223(16)
C24 C Uani 0.2750(3) 0.2104(3) 0.0319(3) 1.000 0.0210(16)
C25 C Uani 0.3777(3) 0.2227(3) 0.0288(3) 1.000 0.0211(14)
C26 C Uani 0.4366(3) 0.1505(3) -0.0014(3) 1.000 0.0240(14)
C27 C Uani 0.5353(3) 0.1600(4) -0.0032(3) 1.000 0.0343(19)
C28 C Uani 0.5789(4) 0.2415(4) 0.0250(3) 1.000 0.040(2)
C29 C Uani 0.5229(4) 0.3142(4) 0.0551(3) 1.000 0.039(2)
C30 C Uani 0.4230(4) 0.3052(4) 0.0564(3) 1.000 0.0322(17)
H1 H Uiso -0.27472 0.00696 0.15096 1.000 0.0406
H1' H Uiso -0.19553 -0.03352 0.08306 1.000 0.0406
H1" H Uiso -0.24840 0.06253 0.05802 1.000 0.0406
H2 H Uiso -0.08380 -0.04784 0.20217 1.000 0.0297
H2' H Uiso -0.15267 -0.00660 0.27936 1.000 0.0297
H3 H Uiso -0.03306 0.06205 0.35396 1.000 0.0295
H3' H Uiso 0.03626 0.00085 0.29175 1.000 0.0295
H4 H Uiso 0.12684 0.14998 0.35496 1.000 0.0374
H4' H Uiso 0.15570 0.20091 0.26014 1.000 0.0374
H4" H Uiso 0.16474 0.09065 0.26881 1.000 0.0374
H5 H Uiso 0.01254 0.27160 0.28025 1.000 0.0256
H5' H Uiso -0.05226 0.20586 0.34257 1.000 0.0256
H7 H Uiso -0.12710 0.37452 0.26085 1.000 0.0340
H7' H Uiso -0.18672 0.30406 0.32322 1.000 0.0340
H7" H Uiso -0.22924 0.33535 0.22172 1.000 0.0340
H8 H Uiso -0.20836 0.13940 0.27198 1.000 0.0250
H8' H Uiso -0.24833 0.17448 0.17089 1.000 0.0250
H9 H Uiso -0.12207 0.38257 0.07129 1.000 0.0230
H9' H Uiso -0.21196 0.31329 0.07844 1.000 0.0230
H10 H Uiso -0.17359 0.23635 -0.05692 1.000 0.0244
H10' H Uiso -0.16679 0.34429 -0.08178 1.000 0.0244
H11 H Uiso -0.07132 0.30648 -0.20943 1.000 0.0242
H11' H Uiso -0.04728 0.19905 -0.18787 1.000 0.0242
H12 H Uiso 0.08597 0.29896 -0.25540 1.000 0.0324
H12' H Uiso 0.11652 0.22607 -0.17353 1.000 0.0324
H13 H Uiso 0.16572 0.35020 -0.08760 1.000 0.0280
H13' H Uiso 0.10894 0.42094 -0.15779 1.000 0.0280
H14 H Uiso 0.04662 0.37203 0.01239 1.000 0.0261
H14' H Uiso -0.01987 0.42378 -0.06707 1.000 0.0261
H18 H Uiso -0.31307 -0.04678 -0.10730 1.000 0.0253
H19 H Uiso -0.45945 -0.04049 -0.19356 1.000 0.0271
H20 H Uiso -0.47824 0.06217 -0.32042 1.000 0.0284
H21 H Uiso -0.34961 0.15585 -0.36134 1.000 0.0303
H22 H Uiso -0.20387 0.15172 -0.27290 1.000 0.0285
H26 H Uiso 0.40765 0.09360 -0.02103 1.000 0.0286
H27 H Uiso 0.57363 0.11003 -0.02401 1.000 0.0411
H28 H Uiso 0.64721 0.24784 0.02375 1.000 0.0484
H29 H Uiso 0.55287 0.37050 0.07500 1.000 0.0468
H30 H Uiso 0.38504 0.35591 0.07622 1.000 0.0383

loop_
_atom_type_symbol
_atom_type_description
_atom_type_scat_dispersion_real
_atom_type_scat_dispersion_imag
_atom_type_scat_source
N N 0.0061 0.0033 'International Tables Vol C Tables 4.2.6.8 and 6.1.1.4'
La La -0.2871 2.4523 'International Tables Vol C Tables 4.2.6.8 and 6.1.1.4'
H H 0.0000 0.0000 'International Tables Vol C Tables 4.2.6.8 and 6.1.1.4'
C C 0.0033 0.0016 'International Tables Vol C Tables 4.2.6.8 and 6.1.1.4'

loop_
_geom_angle_atom_site_label_1
_geom_angle_atom_site_label_2
_geom_angle_atom_site_label_3
_geom_angle
_geom_angle_site_symmetry_1
_geom_angle_site_symmetry_3
_geom_angle_publ_flag
N1 La N2 59.38(11) . . yes
N1 La N3 65.69(12) . . yes
N1 La N4 115.49(12) . . yes
N1 La C15 85.47(11) . . yes
N1 La C23 153.28(11) . . yes
N1 La C15 81.62(12) . 3_555 yes
N2 La N3 69.80(12) . . yes
N2 La N4 131.48(12) . . yes
N2 La C15 139.39(13) . . yes
N2 La C23 94.14(13) . . yes
N2 La C15 79.36(13) . 3_555 yes
N3 La N4 65.98(10) . . yes
N3 La C15 116.01(13) . . yes
N3 La C23 110.96(13) . . yes
N3 La C15 143.16(11) . 3_555 yes
N4 La C15 79.85(12) . . yes
N4 La C23 83.93(13) . . yes
N4 La C15 148.88(11) . 3_555 yes
C15 La C23 117.35(13) . . yes
C15 La C15 75.69(13) . 3_555 yes
C15 La C23 90.43(13) 3_555 . yes
La N1 C1 115.2(2) . . yes
La N1 C2 106.1(3) . . yes
La N1 C8 106.9(3) . . yes
C1 N1 C2 108.2(4) . . yes
C1 N1 C8 109.1(3) . . yes
C2 N1 C8 111.5(3) . . yes
La N2 C3 112.9(2) . . yes
La N2 C4 113.7(2) . . yes
La N2 C5 104.5(2) . . yes
C3 N2 C4 107.6(3) . . yes
C3 N2 C5 109.9(3) . . yes
C4 N2 C5 108.1(3) . . yes
La N3 C6 115.7(2) . . yes
La N3 C9 122.5(2) . . yes
C6 N3 C9 115.9(3) . . yes
La N4 C10 97.0(2) . . yes
La N4 C11 118.6(3) . . yes
La N4 C14 114.8(2) . . yes
C10 N4 C11 112.0(3) . . yes
C10 N4 C14 110.9(4) . . yes
C11 N4 C14 103.7(3) . . yes
N1 C2 C3 114.4(4) . . yes
N2 C3 C2 114.4(3) . . yes
N2 C5 C6 114.0(3) . . yes
N3 C6 C5 107.7(3) . . yes
N3 C6 C7 115.2(3) . . yes
N3 C6 C8 107.8(3) . . yes
C5 C6 C7 106.4(3) . . no
C5 C6 C8 111.2(3) . . no
C7 C6 C8 108.6(3) . . no
N1 C8 C6 112.5(3) . . yes
N3 C9 C10 111.1(3) . . yes
N4 C10 C9 112.0(3) . . yes
N4 C11 C12 103.5(3) . . yes
C11 C12 C13 103.7(3) . . no
C12 C13 C14 105.7(3) . . no
N4 C14 C13 104.9(3) . . yes
La C15 C16 134.7(3) . . yes
La C15 La 104.31(14) . 3_555 yes
La C15 C16 112.8(3) 3_555 . yes
C15 C16 C17 179.2(4) . . no
C16 C17 C18 121.4(4) . . no
C16 C17 C22 120.2(4) . . no
C18 C17 C22 118.4(4) . . no
C17 C18 C19 121.4(4) . . no
C18 C19 C20 119.7(4) . . no
C19 C20 C21 119.9(4) . . no
C20 C21 C22 120.2(4) . . no
C17 C22 C21 120.4(4) . . no
La C23 C24 172.0(4) . . yes
C23 C24 C25 176.3(5) . . no
C24 C25 C26 120.5(4) . . no
C24 C25 C30 122.1(4) . . no
C26 C25 C30 117.4(4) . . no
C25 C26 C27 121.5(4) . . no
C26 C27 C28 120.3(5) . . no
C27 C28 C29 119.7(5) . . no
C28 C29 C30 120.3(5) . . no
C25 C30 C29 120.8(5) . . no
N1 C1 H1 109.00 . . no
N1 C1 H1' 109.00 . . no
N1 C1 H1" 109.00 . . no
H1 C1 H1' 109.00 . . no
H1 C1 H1" 109.00 . . no
H1' C1 H1" 110.00 . . no
N1 C2 H2 109.00 . . no
N1 C2 H2' 109.00 . . no
C3 C2 H2 109.00 . . no
C3 C2 H2' 109.00 . . no
H2 C2 H2' 108.00 . . no
N2 C3 H3 109.00 . . no
N2 C3 H3' 109.00 . . no
C2 C3 H3 109.00 . . no
C2 C3 H3' 109.00 . . no
H3 C3 H3' 108.00 . . no
N2 C4 H4 109.00 . . no
N2 C4 H4' 110.00 . . no
N2 C4 H4" 109.00 . . no
H4 C4 H4' 110.00 . . no
H4 C4 H4" 109.00 . . no
H4' C4 H4" 109.00 . . no
N2 C5 H5 109.00 . . no
N2 C5 H5' 109.00 . . no
C6 C5 H5 109.00 . . no
C6 C5 H5' 109.00 . . no
H5 C5 H5' 108.00 . . no
C6 C7 H7 109.00 . . no
C6 C7 H7' 110.00 . . no
C6 C7 H7" 109.00 . . no
H7 C7 H7' 109.00 . . no
H7 C7 H7" 109.00 . . no
H7' C7 H7" 109.00 . . no
N1 C8 H8 109.00 . . no
N1 C8 H8' 109.00 . . no
C6 C8 H8 109.00 . . no
C6 C8 H8' 109.00 . . no
H8 C8 H8' 108.00 . . no
N3 C9 H9 109.00 . . no
N3 C9 H9' 109.00 . . no
C10 C9 H9 109.00 . . no
C10 C9 H9' 109.00 . . no
H9 C9 H9' 108.00 . . no
N4 C10 H10 109.00 . . no
N4 C10 H10' 109.00 . . no
C9 C10 H10 109.00 . . no
C9 C10 H10' 109.00 . . no
H10 C10 H10' 108.00 . . no
N4 C11 H11 111.00 . . no
N4 C11 H11' 111.00 . . no
C12 C11 H11 111.00 . . no
C12 C11 H11' 111.00 . . no
H11 C11 H11' 109.00 . . no
C11 C12 H12 111.00 . . no
C11 C12 H12' 111.00 . . no
C13 C12 H12 111.00 . . no
C13 C12 H12' 111.00 . . no
H12 C12 H12' 109.00 . . no
C12 C13 H13 111.00 . . no
C12 C13 H13' 111.00 . . no
C14 C13 H13 111.00 . . no
C14 C13 H13' 111.00 . . no
H13 C13 H13' 109.00 . . no
N4 C14 H14 111.00 . . no
N4 C14 H14' 111.00 . . no
C13 C14 H14 111.00 . . no
C13 C14 H14' 111.00 . . no
H14 C14 H14' 109.00 . . no
C17 C18 H18 119.00 . . no
C19 C18 H18 119.00 . . no
C18 C19 H19 120.00 . . no
C20 C19 H19 120.00 . . no
C19 C20 H20 120.00 . . no
C21 C20 H20 120.00 . . no
C20 C21 H21 120.00 . . no
C22 C21 H21 120.00 . . no
C17 C22 H22 120.00 . . no
C21 C22 H22 120.00 . . no
C25 C26 H26 119.00 . . no
C27 C26 H26 119.00 . . no
C26 C27 H27 120.00 . . no
C28 C27 H27 120.00 . . no
C27 C28 H28 120.00 . . no
C29 C28 H28 120.00 . . no
C28 C29 H29 120.00 . . no
C30 C29 H29 120.00 . . no
C25 C30 H30 120.00 . . no
C29 C30 H30 120.00 . . no

loop_
_geom_bond_atom_site_label_1
_geom_bond_atom_site_label_2
_geom_bond_distance
_geom_bond_site_symmetry_2
_geom_bond_publ_flag
La N1 2.850(4) . yes
La N2 2.730(3) . yes
La N3 2.339(3) . yes
La N4 2.781(4) . yes
La C15 2.670(4) . yes
La C23 2.637(4) . yes
La C15 2.779(4) 3_555 yes
N1 C1 1.470(6) . yes
N1 C2 1.472(6) . yes
N1 C8 1.483(6) . yes
N2 C3 1.490(6) . yes
N2 C4 1.490(6) . yes
N2 C5 1.490(6) . yes
N3 C6 1.470(5) . yes
N3 C9 1.448(5) . yes
N4 C10 1.467(6) . yes
N4 C11 1.484(5) . yes
N4 C14 1.499(6) . yes
C2 C3 1.525(6) . no
C5 C6 1.525(6) . no
C6 C7 1.532(6) . no
C6 C8 1.542(6) . no
C9 C10 1.521(6) . no
C11 C12 1.519(6) . no
C12 C13 1.541(6) . no
C13 C14 1.535(6) . no
C15 C16 1.225(6) . no
C16 C17 1.438(6) . no
C17 C18 1.381(6) . no
C17 C22 1.400(6) . no
C18 C19 1.384(6) . no
C19 C20 1.386(6) . no
C20 C21 1.379(6) . no
C21 C22 1.387(6) . no
C23 C24 1.219(6) . no
C24 C25 1.435(6) . no
C25 C26 1.401(6) . no
C25 C30 1.394(7) . no
C26 C27 1.374(6) . no
C27 C28 1.374(8) . no
C28 C29 1.383(8) . no
C29 C30 1.389(8) . no
C1 H1 0.9800 . no
C1 H1' 0.9800 . no
C1 H1" 0.9800 . no
C2 H2 0.9900 . no
C2 H2' 0.9900 . no
C3 H3 0.9900 . no
C3 H3' 0.9900 . no
C4 H4 0.9800 . no
C4 H4' 0.9800 . no
C4 H4" 0.9800 . no
C5 H5 0.9900 . no
C5 H5' 0.9900 . no
C7 H7 0.9800 . no
C7 H7' 0.9800 . no
C7 H7" 0.9800 . no
C8 H8 0.9900 . no
C8 H8' 0.9900 . no
C9 H9 0.9900 . no
C9 H9' 0.9900 . no
C10 H10 0.9900 . no
C10 H10' 0.9900 . no
C11 H11 0.9900 . no
C11 H11' 0.9900 . no
C12 H12 0.9900 . no
C12 H12' 0.9900 . no
C13 H13 0.9900 . no
C13 H13' 0.9900 . no
C14 H14 0.9900 . no
C14 H14' 0.9900 . no
C18 H18 0.9500 . no
C19 H19 0.9500 . no
C20 H20 0.9500 . no
C21 H21 0.9500 . no
C22 H22 0.9500 . no
C26 H26 0.9500 . no
C27 H27 0.9500 . no
C28 H28 0.9500 . no
C29 H29 0.9500 . no
C30 H30 0.9500 . no

loop_
_geom_contact_atom_site_label_1
_geom_contact_atom_site_label_2
_geom_contact_distance
_geom_contact_site_symmetry_2
_geom_contact_publ_flag
La C1 4.498(4) 3_555 no
La C21 4.496(4) 4_555 no
La H12' 3.8500 . no
La H1' 3.6400 3_555 no
La H2 4.0700 3_555 no
La H21 3.7200 4_555 no
N1 N2 2.766(6) . no
N1 N3 2.847(5) . no
N1 C3 2.519(6) . no
N1 C5 3.048(6) . no
N1 C6 2.515(6) . no
N2 N1 2.766(6) . no
N2 N3 2.918(5) . no
N2 C2 2.535(6) . no
N2 C6 2.528(6) . no
N2 C8 3.018(6) . no
N3 N1 2.847(5) . no
N3 N2 2.918(5) . no
N3 N4 2.812(4) . no
N3 C5 2.419(5) . no
N3 C8 2.434(5) . no
N3 C10 2.448(5) . no
N3 C14 3.327(5) . no
N4 N3 2.812(4) . no
N4 C9 2.476(5) . no
N3 H14 2.9400 . no
C1 C16 3.584(6) . no
C1 La 4.498(4) 3_555 no
C3 C16 3.570(6) 3_555 no
C4 C16 3.564(6) 3_555 no
C13 C23 3.477(6) . no
C15 C11 3.490(6) . no
C15 C2 3.378(6) 3_555 no
C15 C3 3.439(6) 3_555 no
C15 C1 3.534(6) . no
C15 C15 3.344(6) 3_555 no
C16 C4 3.564(6) 3_555 no
C16 C3 3.570(6) 3_555 no
C16 C1 3.584(6) . no
C18 C26 3.534(6) 3_555 no
C18 C24 3.511(6) 3_555 no
C21 C23 3.552(6) 4_454 no
C21 La 4.496(4) 4_454 no
C23 C21 3.552(6) 4_555 no
C23 C13 3.477(6) . no
C24 C18 3.511(6) 3_555 no
C26 C18 3.534(6) 3_555 no
C3 H8 2.9800 . no
C7 H9' 2.6100 . no
C7 H1 3.0900 2_455 no
C7 H9 2.9200 . no
C8 H9' 2.9300 . no
C9 H7" 2.6300 . no
C9 H28 3.0900 1_455 no
C9 H14 2.8600 . no
C9 H8' 3.0100 . no
C9 H14' 2.9700 . no
C9 H7 2.9600 . no
C13 H8 3.0600 4_554 no
C14 H9 2.7200 . no
C15 H11' 2.7200 . no
C15 H2 2.7900 3_555 no
C15 H3' 3.0600 3_555 no
C16 H4" 2.7900 3_555 no
C16 H1" 3.0400 . no
C16 H3' 2.9400 3_555 no
C16 H10 2.9600 . no
C16 H11' 2.7900 . no
C17 H4" 2.6500 3_555 no
C18 H4" 2.9800 3_555 no
C18 H27 2.9700 1_455 no
C19 H11 3.0100 2_444 no
C20 H14' 2.9700 2_444 no
C20 H5 2.8000 4_454 no
C20 H14 3.0600 4_454 no
C21 H4' 2.8300 4_454 no
C21 H14 2.9200 4_454 no
C21 H5 2.9200 4_454 no
C22 H4' 2.9800 4_454 no
C23 H18 2.9000 3_555 no
C23 H1' 2.8800 3_555 no
C23 H13 2.8600 . no
C23 H21 2.6700 4_555 no
C24 H13 3.0000 . no
C24 H7' 3.0400 4_554 no
C24 H21 3.0400 4_555 no
C24 H18 2.6400 3_555 no
C25 H5' 3.0400 4_554 no
C25 H7' 3.0400 4_554 no
C25 H18 2.9300 3_555 no
C26 H18 2.7900 3_555 no
C26 H5' 3.0400 4_554 no
C26 H7' 3.0300 4_554 no
C28 H4 2.9800 4_554 no
C30 H5' 3.0800 4_554 no
H1 H2' 2.4400 . no
H1 H8' 2.4600 . no
H1 C7 3.0900 2_445 no
H1' H2 2.2500 . no
H1' La 3.6400 3_555 no
H1' C23 2.8800 3_555 no
H1" C16 3.0400 . no
H1" H8' 2.2800 . no
H2 H1' 2.2500 . no
H2 La 4.0700 3_555 no
H2 C15 2.7900 3_555 no
H2' H1 2.4400 . no
H2' H8 2.2400 . no
H3 H4 2.5500 . no
H3 H5' 2.1000 . no
H3' H4" 2.2300 . no
H3' C15 3.0600 3_555 no
H3' C16 2.9400 3_555 no
H4 H3 2.5500 . no
H4 H5 2.5600 . no
H4 C28 2.9800 4_455 no
H4' H5 2.2600 . no
H4' C21 2.8300 4_555 no
H4' C22 2.9800 4_555 no
H4" H3' 2.2300 . no
H4" C16 2.7900 3_555 no
H4" C17 2.6500 3_555 no
H4" C18 2.9800 3_555 no
H5 H4 2.5600 . no
H5 H4' 2.2600 . no
H5 H7 2.4400 . no
H5 C20 2.8000 4_555 no
H5 C21 2.9200 4_555 no
H5' H3 2.1000 . no
H5' H7' 2.3500 . no
H5' H8 2.5300 . no
H5' C25 3.0400 4_455 no
H5' C26 3.0400 4_455 no
H5' C30 3.0800 4_455 no
H7 C9 2.9600 . no
H7 H5 2.4400 . no
H7 H20 2.5700 4_555 no
H7' H5' 2.3500 . no
H7' H8 2.5000 . no
H7' C24 3.0400 4_455 no
H7' C25 3.0400 4_455 no
H7' C26 3.0300 4_455 no
H7" C9 2.6300 . no
H7" H8' 2.4400 . no
H7" H9' 2.0800 . no
H8 C3 2.9800 . no
H8 H2' 2.2400 . no
H8 H5' 2.5300 . no
H8 H7' 2.5000 . no
H8 C13 3.0600 4_455 no
H8' C9 3.0100 . no
H8' H1 2.4600 . no
H8' H1" 2.2800 . no
H8' H7" 2.4400 . no
H8' H9' 2.4600 . no
H8' H12 2.5900 4_455 no
H9 C7 2.9200 . no
H9 C14 2.7200 . no
H9 H14 2.5200 . no
H9 H14' 2.5400 . no
H9 H20 2.5900 4_555 no
H9' C7 2.6100 . no
H9' C8 2.9300 . no
H9' H7" 2.0800 . no
H9' H8' 2.4600 . no
H9' H28 2.2700 1_455 no
H10 C16 2.9600 . no
H10' H11 2.3500 . no
H10' H14' 2.3400 . no
H11 H10' 2.3500 . no
H11 C19 3.0100 2_454 no
H11' C15 2.7200 . no
H11' C16 2.7900 . no
H11' H22 2.5300 . no
H12 H8' 2.5900 4_554 no
H12' La 3.8500 . no
H13 C23 2.8600 . no
H13 C24 3.0000 . no
H14 N3 2.9400 . no
H14 C9 2.8600 . no
H14 H9 2.5200 . no
H14 C20 3.0600 4_555 no
H14 C21 2.9200 4_555 no
H14 H20 2.6000 4_555 no
H14 H21 2.2900 4_555 no
H14' C9 2.9700 . no
H14' H9 2.5400 . no
H14' H10' 2.3400 . no
H14' C20 2.9700 2_454 no
H14' H20 2.5600 2_454 no
H18 C23 2.9000 3_555 no
H18 C24 2.6400 3_555 no
H18 C25 2.9300 3_555 no
H18 C26 2.7900 3_555 no
H18 H26 2.3900 3_555 no
H20 H14' 2.5600 2_444 no
H20 H7 2.5700 4_454 no
H20 H9 2.5900 4_454 no
H20 H14 2.6000 4_454 no
H21 La 3.7200 4_454 no
H21 C23 2.6700 4_454 no
H21 C24 3.0400 4_454 no
H21 H14 2.2900 4_454 no
H22 H11' 2.5300 . no
H22 H30 2.5200 4_454 no
H26 H18 2.3900 3_555 no
H27 C18 2.9700 1_655 no
H28 C9 3.0900 1_655 no
H28 H9' 2.2700 1_655 no
H30 H22 2.5200 4_555 no

loop_
_geom_torsion_atom_site_label_1
_geom_torsion_atom_site_label_2
_geom_torsion_atom_site_label_3
_geom_torsion_atom_site_label_4
_geom_torsion
_geom_torsion_site_symmetry_1
_geom_torsion_site_symmetry_3
_geom_torsion_site_symmetry_4
_geom_torsion_publ_flag
N2 La N1 C1 -166.1(3) . . . no
N2 La N1 C2 -46.4(2) . . . no
N2 La N1 C8 72.6(2) . . . no
N3 La N1 C1 113.9(3) . . . no
N3 La N1 C2 -126.5(3) . . . no
N3 La N1 C8 -7.5(2) . . . no
N4 La N1 C1 69.2(3) . . . no
N4 La N1 C2 -171.2(2) . . . no
N4 La N1 C8 -52.2(3) . . . no
C15 La N1 C1 -7.3(3) . . . no
C15 La N1 C2 112.3(3) . . . no
C15 La N1 C8 -128.7(3) . . . no
C23 La N1 C1 -157.5(3) . . . no
C23 La N1 C2 -37.9(4) . . . no
C23 La N1 C8 81.2(4) . . . no
C15 La N1 C1 -83.5(3) 3_555 . . no
C15 La N1 C2 36.1(3) 3_555 . . no
C15 La N1 C8 155.1(3) 3_555 . . no
N1 La N2 C3 41.9(3) . . . no
N1 La N2 C4 164.9(3) . . . no
N1 La N2 C5 -77.5(3) . . . no
N3 La N2 C3 115.0(3) . . . no
N3 La N2 C4 -122.1(3) . . . no
N3 La N2 C5 -4.5(2) . . . no
N4 La N2 C3 140.2(3) . . . no
N4 La N2 C4 -96.8(3) . . . no
N4 La N2 C5 20.8(3) . . . no
C15 La N2 C3 8.2(4) . . . no
C15 La N2 C4 131.2(3) . . . no
C15 La N2 C5 -111.3(3) . . . no
C23 La N2 C3 -134.2(3) . . . no
C23 La N2 C4 -11.2(3) . . . no
C23 La N2 C5 106.3(3) . . . no
C15 La N2 C3 -44.6(3) 3_555 . . no
C15 La N2 C4 78.4(3) 3_555 . . no
C15 La N2 C5 -164.0(3) 3_555 . . no
N1 La N3 C6 37.9(3) . . . no
N1 La N3 C9 -113.8(3) . . . no
N2 La N3 C6 -26.7(3) . . . no
N2 La N3 C9 -178.4(3) . . . no
N4 La N3 C6 173.8(3) . . . no
N4 La N3 C9 22.1(3) . . . no
C15 La N3 C6 109.4(3) . . . no
C15 La N3 C9 -42.3(3) . . . no
C23 La N3 C6 -113.3(3) . . . no
C23 La N3 C9 95.0(3) . . . no
C15 La N3 C6 8.3(4) 3_555 . . no
C15 La N3 C9 -143.4(3) 3_555 . . no
N1 La N4 C10 3.9(3) . . . no
N1 La N4 C11 -115.9(3) . . . no
N1 La N4 C14 120.8(3) . . . no
N2 La N4 C10 -66.7(3) . . . no
N2 La N4 C11 173.5(3) . . . no
N2 La N4 C14 50.2(3) . . . no
N3 La N4 C10 -40.7(2) . . . no
N3 La N4 C11 -160.5(3) . . . no
N3 La N4 C14 76.2(3) . . . no
C15 La N4 C10 83.9(2) . . . no
C15 La N4 C11 -35.9(3) . . . no
C15 La N4 C14 -159.2(3) . . . no
C23 La N4 C10 -156.9(3) . . . no
C23 La N4 C11 83.3(3) . . . no
C23 La N4 C14 -40.0(3) . . . no
C15 La N4 C10 122.4(3) 3_555 . . no
C15 La N4 C11 2.6(4) 3_555 . . no
C15 La N4 C14 -120.7(3) 3_555 . . no
N1 La C15 C16 62.1(5) . . . no
N1 La C15 La -82.49(14) . . 3_555 no
N2 La C15 C16 90.8(5) . . . no
N2 La C15 La -53.8(2) . . 3_555 no
N3 La C15 C16 2.0(5) . . . no
N3 La C15 La -142.61(12) . . 3_555 no
N4 La C15 C16 -54.8(5) . . . no
N4 La C15 La 160.59(15) . . 3_555 no
C23 La C15 C16 -132.5(5) . . . no
C23 La C15 La 82.92(17) . . 3_555 no
C15 La C15 C16 144.6(5) 3_555 . . no
C15 La C15 La 0.00(13) 3_555 . 3_555 no
N1 La C15 La 87.43(13) . 3_555 3_555 no
N1 La C15 C16 -119.1(3) . 3_555 3_555 no
N2 La C15 La 147.69(16) . 3_555 3_555 no
N2 La C15 C16 -58.9(3) . 3_555 3_555 no
N3 La C15 La 114.5(2) . 3_555 3_555 no
N3 La C15 C16 -92.1(4) . 3_555 3_555 no
N4 La C15 La -39.3(3) . 3_555 3_555 no
N4 La C15 C16 114.2(4) . 3_555 3_555 no
C15 La C15 La 0.00(13) . 3_555 3_555 no
C15 La C15 C16 153.5(4) . 3_555 3_555 no
C23 La C15 La -118.18(15) . 3_555 3_555 no
C23 La C15 C16 35.3(3) . 3_555 3_555 no
La N1 C2 C3 49.5(4) . . . no
C1 N1 C2 C3 173.6(3) . . . no
C8 N1 C2 C3 -66.5(5) . . . no
La N1 C8 C6 -21.0(4) . . . no
C1 N1 C8 C6 -146.2(3) . . . no
C2 N1 C8 C6 94.4(4) . . . no
La N2 C3 C2 -34.1(4) . . . no
C4 N2 C3 C2 -160.4(3) . . . no
C5 N2 C3 C2 82.1(4) . . . no
La N2 C5 C6 34.0(4) . . . no
C3 N2 C5 C6 -87.5(4) . . . no
C4 N2 C5 C6 155.4(3) . . . no
La N3 C6 C5 54.6(4) . . . no
La N3 C6 C7 173.2(3) . . . no
La N3 C6 C8 -65.5(4) . . . no
C9 N3 C6 C5 -151.7(3) . . . no
C9 N3 C6 C7 -33.2(5) . . . no
C9 N3 C6 C8 88.2(4) . . . no
La N3 C9 C10 1.3(5) . . . no
C6 N3 C9 C10 -150.4(3) . . . no
La N4 C10 C9 58.8(3) . . . no
C11 N4 C10 C9 -176.5(4) . . . no
C14 N4 C10 C9 -61.2(4) . . . no
La N4 C11 C12 -84.7(3) . . . no
C10 N4 C11 C12 163.6(4) . . . no
C14 N4 C11 C12 44.0(4) . . . no
La N4 C14 C13 96.6(3) . . . no
C10 N4 C14 C13 -154.7(3) . . . no
C11 N4 C14 C13 -34.3(4) . . . no
N1 C2 C3 N2 -12.8(5) . . . no
N2 C5 C6 N3 -59.3(4) . . . no
N2 C5 C6 C7 176.7(3) . . . no
N2 C5 C6 C8 58.7(5) . . . no
N3 C6 C8 N1 53.5(4) . . . no
C5 C6 C8 N1 -64.4(4) . . . no
C7 C6 C8 N1 178.9(3) . . . no
N3 C9 C10 N4 -47.7(5) . . . no
N4 C11 C12 C13 -35.9(4) . . . no
C11 C12 C13 C14 14.5(4) . . . no
C12 C13 C14 N4 11.7(4) . . . no
C16 C17 C18 C19 -178.4(4) . . . no
C22 C17 C18 C19 0.1(6) . . . no
C16 C17 C22 C21 177.7(4) . . . no
C18 C17 C22 C21 -0.8(6) . . . no
C17 C18 C19 C20 0.1(7) . . . no
C18 C19 C20 C21 0.3(6) . . . no
C19 C20 C21 C22 -1.0(6) . . . no
C20 C21 C22 C17 1.3(6) . . . no
C24 C25 C26 C27 -178.7(4) . . . no
C30 C25 C26 C27 0.5(6) . . . no
C24 C25 C30 C29 178.2(4) . . . no
C26 C25 C30 C29 -1.0(6) . . . no
C25 C26 C27 C28 0.1(7) . . . no
C26 C27 C28 C29 -0.1(7) . . . no
C27 C28 C29 C30 -0.3(7) . . . no
C28 C29 C30 C25 0.9(7) . . . no
